data_4324257
loop_
_publ_author_name
'Daniel L. Reger'
'Jacob J. Horger'
'Mark D. Smith'
'Gary J. Long'
'Fernande Grandjean'

_publ_contact_author_address
;
Department of Chemistry and Biochemistry
University of South Carolina
Columbia, South Carolina 29208
USA
;
_publ_contact_author_email reger@mail.chem.sc.edu
_publ_contact_author_fax '1 803 777 9521'
_publ_contact_author_name 'Professor Daniel L. Reger'
_publ_contact_author_phone '1 803 777 2587'
_publ_section_title
;
 Homochiral, Helical Supramolecular Metal-Organic Frameworks Organized by
 Strong \p...\p Stacking Interactions: Single-Crystal to Single-Crystal
 Transformations in Closely Packed Solids
;
_journal_name_full 'Inorganic Chemistry'
_journal_page_first 686
_journal_page_last 704
_journal_paper_doi 10.1021/ic102256t
_journal_volume 50
_journal_year 2011
_chemical_absolute_configuration ad
_chemical_formula_moiety 'C46 H38 Fe N10 O10, 4.84(H2 O)'
_chemical_formula_sum 'C46 H47.68 Fe N10 O14.84'
_chemical_formula_weight 1033.94
_chemical_name_systematic
; 
 ? 
;
_space_group_IT_number 178
_symmetry_cell_setting hexagonal
_symmetry_space_group_name_Hall 'P 61 2 (0 0 5)'
_symmetry_space_group_name_H-M 'P 61 2 2'
_atom_sites_solution_hydrogens geom
_atom_sites_solution_primary direct
_atom_sites_solution_secondary difmap
_audit_creation_method SHELXL-97
_cell_angle_alpha 90.00
_cell_angle_beta 90.00
_cell_angle_gamma 120.00
_cell_formula_units_Z 6
_cell_length_a 11.4707(3)
_cell_length_b 11.4707(3)
_cell_length_c 61.655(3)
_cell_measurement_reflns_used 7148
_cell_measurement_temperature 295(2)
_cell_measurement_theta_max 24.518
_cell_measurement_theta_min 2.154
_cell_volume 7025.5(4)
_computing_cell_refinement 'SAINT-Plus Version 6.45 (Bruker, 2001)'
_computing_data_collection 'SMART Version 5.625 (Bruker, 2001)'
_computing_data_reduction 'SAINT-Plus Version 6.45 (Bruker, 2001)'
_computing_molecular_graphics various
_computing_publication_material 'SHELXTL Version 6.14 (Bruker, 2000)'
_computing_structure_refinement 'SHELXL-97 (Sheldrick, 1997)'
_computing_structure_solution 'SHELXS-97 (Sheldrick, 1990)'
_diffrn_ambient_temperature 295(2)
_diffrn_measured_fraction_theta_full 1.000
_diffrn_measured_fraction_theta_max 1.000
_diffrn_measurement_device_type 'Bruker SMART APEX CCD diffractometer'
_diffrn_measurement_method 'omega scans'
_diffrn_radiation_monochromator graphite
_diffrn_radiation_source 'fine-focus sealed tube'
_diffrn_radiation_type MoK\a
_diffrn_radiation_wavelength 0.71073
_diffrn_reflns_av_R_equivalents 0.0565
_diffrn_reflns_av_sigmaI/netI 0.0200
_diffrn_reflns_limit_h_max 13
_diffrn_reflns_limit_h_min -13
_diffrn_reflns_limit_k_max 13
_diffrn_reflns_limit_k_min -13
_diffrn_reflns_limit_l_max 73
_diffrn_reflns_limit_l_min -73
_diffrn_reflns_number 86138
_diffrn_reflns_theta_full 25.04
_diffrn_reflns_theta_max 25.04
_diffrn_reflns_theta_min 1.98
_exptl_absorpt_coefficient_mu 0.404
_exptl_absorpt_correction_T_max 1.0000
_exptl_absorpt_correction_T_min 0.8509
_exptl_absorpt_correction_type multi-scan
_exptl_absorpt_process_details 'SADABS Version 2.05 (Bruker, 2001)'
_exptl_crystal_colour orange
_exptl_crystal_density_diffrn 1.466
_exptl_crystal_description 'hexagonal prism'
_exptl_crystal_F_000 3231
_exptl_crystal_size_max 0.30
_exptl_crystal_size_mid 0.28
_exptl_crystal_size_min 0.24
_refine_diff_density_max 0.519
_refine_diff_density_min -0.246
_refine_diff_density_rms 0.047
_refine_ls_abs_structure_details 'Flack H D (1983), Acta Cryst. A39, 876-881'
_refine_ls_abs_structure_Flack 0.06(3)
_refine_ls_extinction_method none
_refine_ls_goodness_of_fit_ref 1.171
_refine_ls_hydrogen_treatment mixed
_refine_ls_matrix_type full
_refine_ls_number_parameters 333
_refine_ls_number_reflns 4164
_refine_ls_number_restraints 1
_refine_ls_restrained_S_all 1.171
_refine_ls_R_factor_all 0.0562
_refine_ls_R_factor_gt 0.0543
_refine_ls_shift/su_max 0.000
_refine_ls_shift/su_mean 0.000
_refine_ls_structure_factor_coef Fsqd
_refine_ls_weighting_details 'calc w=1/[\s^2^(Fo^2^)+(0.0319P)^2^+9.5801P] where P=(Fo^2^+2Fc^2^)/3'
_refine_ls_weighting_scheme calc
_refine_ls_wR_factor_gt 0.1252
_refine_ls_wR_factor_ref 0.1262
_reflns_number_gt 4013
_reflns_number_total 4164
_reflns_threshold_expression >2sigma(I)
_cod_data_source_file ic102256t_si_002_02.cif
_cod_data_source_block felala
_cod_original_cell_volume 7025.6(5)
_cod_original_sg_symbol_Hall 'P 61 2 (0 0 -1)'
_cod_database_code 4324257

loop_
_symmetry_equiv_pos_as_xyz
'x, y, z'
'-y, x-y, z+1/3'
'-x+y, -x, z+2/3'
'-x, -y, z+1/2'
'y, -x+y, z+5/6'
'x-y, x, z+1/6'
'y, x, -z+1/3'
'x-y, -y, -z'
'-x, -x+y, -z+2/3'
'-y, -x, -z+5/6'
'-x+y, y, -z+1/2'
'x, x-y, -z+1/6'

loop_
_atom_site_label
_atom_site_type_symbol
_atom_site_fract_x
_atom_site_fract_y
_atom_site_fract_z
_atom_site_U_iso_or_equiv
_atom_site_adp_type
_atom_site_occupancy
_atom_site_symmetry_multiplicity
_atom_site_calc_flag
_atom_site_refinement_flags
Fe1 Fe -0.18572(6) 0.0000 0.0000 0.03442(19) Uani 1 2 d S
C1 C 0.0953(5) 0.9500(5) 0.06223(6) 0.0493(10) Uani 1 1 d .
C2 C 0.2188(5) 1.0761(4) 0.05638(6) 0.0524(12) Uani 1 1 d .
C3 C 0.3451(5) 1.0864(5) 0.05943(7) 0.0575(12) Uani 1 1 d .
C4 C 0.3566(5) 0.9806(5) 0.06859(7) 0.0574(12) Uani 1 1 d .
C5 C 0.2359(5) 0.8572(4) 0.07495(8) 0.0527(11) Uani 1 1 d .
C6 C 0.2081(7) 1.1807(5) 0.04768(7) 0.0749(16) Uani 1 1 d .
H6 H 0.1240 1.1723 0.0455 0.090 Uiso 1 1 calc R
C7 C 0.3269(10) 1.3013(6) 0.04208(9) 0.098(2) Uani 1 1 d .
H7 H 0.3214 1.3737 0.0365 0.117 Uiso 1 1 calc R
C8 C 0.4509(9) 1.3110(6) 0.04497(10) 0.103(3) Uani 1 1 d .
H8 H 0.5282 1.3903 0.0411 0.123 Uiso 1 1 calc R
C9 C 0.4633(7) 1.2069(6) 0.05346(9) 0.0841(19) Uani 1 1 d .
C10 C 0.5895(7) 1.2144(8) 0.05665(12) 0.105(3) Uani 1 1 d .
H10 H 0.6683 1.2927 0.0529 0.126 Uiso 1 1 calc R
C11 C 0.5967(7) 1.1092(9) 0.06498(13) 0.108(2) Uani 1 1 d .
H11 H 0.6802 1.1155 0.0667 0.130 Uiso 1 1 calc R
C12 C 0.4810(6) 0.9920(7) 0.07101(10) 0.0856(18) Uani 1 1 d .
H12 H 0.4876 0.9206 0.0767 0.103 Uiso 1 1 calc R
C13 C -0.0094(5) 0.7189(5) 0.07597(7) 0.0542(11) Uani 1 1 d .
H13A H -0.0844 0.7332 0.0789 0.065 Uiso 1 1 calc R
H13B H 0.0058 0.6790 0.0888 0.065 Uiso 1 1 calc R
C14 C -0.0422(4) 0.6259(4) 0.05708(7) 0.0451(10) Uani 1 1 d .
C15 C 0.0249(5) 0.5667(4) 0.04843(7) 0.0532(11) Uani 1 1 d .
H15 H 0.1013 0.5687 0.0540 0.064 Uiso 1 1 calc R
C16 C -0.0137(6) 0.4318(4) 0.01364(7) 0.0583(12) Uani 1 1 d .
H16 H -0.0568 0.4358 0.0002 0.070 Uiso 1 1 calc R
C17 C 0.1367(7) 0.4992(6) 0.00957(13) 0.119(3) Uani 1 1 d .
H17A H 0.1726 0.5941 0.0076 0.179 Uiso 1 1 calc R
H17B H 0.1530 0.4617 -0.0032 0.179 Uiso 1 1 calc R
H17C H 0.1797 0.4845 0.0218 0.179 Uiso 1 1 calc R
C18 C -0.0703(4) 0.2841(4) 0.01950(7) 0.0450(9) Uani 1 1 d .
C19 C 0.0129(4) -0.1075(4) 0.00665(6) 0.0400(9) Uani 1 1 d .
H19 H -0.0655 -0.1834 0.0113 0.048 Uiso 1 1 calc R
C20 C 0.1314(4) -0.1106(4) 0.00695(6) 0.0398(8) Uani 1 1 d .
H20 H 0.1317 -0.1872 0.0118 0.048 Uiso 1 1 calc R
C21 C 0.2504(4) 0.0000 0.0000 0.0308(10) Uani 1 2 d S
C22 C 0.3811(5) 0.0000 0.0000 0.0424(12) Uani 1 2 d S
C23 C 0.3996(4) -0.0874(4) 0.01313(7) 0.0466(10) Uani 1 1 d .
H23 H 0.3309 -0.1482 0.0221 0.056 Uiso 1 1 calc R
C24 C 0.5226(4) -0.0823(4) 0.01257(7) 0.0473(11) Uani 1 1 d .
H24 H 0.5346 -0.1405 0.0216 0.057 Uiso 1 1 calc R
N1 N 0.1125(4) 0.8492(3) 0.07120(5) 0.0441(8) Uani 1 1 d .
N2 N -0.1470(4) 0.5955(4) 0.04410(8) 0.0671(12) Uani 1 1 d .
N3 N -0.1458(5) 0.5251(4) 0.02763(7) 0.0722(12) Uani 1 1 d .
N4 N -0.0416(4) 0.5054(3) 0.03033(6) 0.0493(9) Uani 1 1 d .
N5 N 0.0055(4) 0.0000 0.0000 0.0374(9) Uani 1 2 d S
N6 N 0.6245(3) 0.0000 0.0000 0.0416(10) Uani 1 2 d S
O1 O -0.0183(4) 0.9311(4) 0.05928(6) 0.0705(10) Uani 1 1 d .
O2 O 0.2373(4) 0.7608(4) 0.08316(7) 0.0783(11) Uani 1 1 d .
O3 O -0.0836(3) 0.2108(3) 0.00311(4) 0.0451(7) Uani 1 1 d .
O4 O -0.0979(4) 0.2472(3) 0.03823(5) 0.0723(10) Uani 1 1 d .
O5 O -0.1996(3) -0.0193(3) 0.03465(5) 0.0503(7) Uani 1 1 d D
H5A H -0.174(6) 0.054(4) 0.0367(9) 0.075 Uiso 1 1 d D
H5B H -0.161(5) -0.045(5) 0.0407(8) 0.075 Uiso 1 1 d D
O1S O 0.3903(6) 0.7316(6) 0.11868(9) 0.149(2) Uani 1 1 d .
H1SA H 0.3540 0.7483 0.1081 0.223 Uiso 1 1 d R
H1SB H 0.4589 0.8094 0.1198 0.223 Uiso 1 1 d R
O2S O 0.6430(5) 0.9717(5) 0.12450(9) 0.1280(19) Uani 1 1 d .
H2SA H 0.6616 0.9463 0.1362 0.192 Uiso 1 1 d R
H2SB H 0.6675 0.9535 0.1127 0.192 Uiso 1 1 d R
O3S O 0.7008(15) 0.8504(8) 0.0833 0.218(9) Uiso 0.84(2) 2 d SP

loop_
_atom_site_aniso_label
_atom_site_aniso_U_11
_atom_site_aniso_U_22
_atom_site_aniso_U_33
_atom_site_aniso_U_23
_atom_site_aniso_U_13
_atom_site_aniso_U_12
Fe1 0.0253(3) 0.0312(4) 0.0488(4) -0.0026(3) -0.00132(17) 0.0156(2)
C1 0.062(3) 0.052(3) 0.041(2) -0.0077(19) -0.005(2) 0.034(2)
C2 0.077(3) 0.044(2) 0.035(2) -0.0059(18) -0.004(2) 0.030(2)
C3 0.060(3) 0.052(3) 0.045(2) -0.019(2) 0.005(2) 0.016(2)
C4 0.053(3) 0.061(3) 0.056(3) -0.010(2) -0.002(2) 0.027(3)
C5 0.051(3) 0.047(3) 0.061(3) -0.007(2) -0.011(2) 0.026(2)
C6 0.121(5) 0.055(3) 0.050(2) -0.009(2) -0.009(3) 0.045(3)
C7 0.174(8) 0.053(4) 0.063(3) 0.007(3) 0.009(4) 0.054(5)
C8 0.134(7) 0.053(4) 0.073(4) -0.004(3) 0.011(4) 0.011(4)
C9 0.085(5) 0.061(4) 0.063(3) -0.012(3) 0.016(3) 0.005(3)
C10 0.054(4) 0.093(6) 0.106(5) -0.024(4) 0.022(4) -0.010(4)
C11 0.056(4) 0.121(6) 0.119(6) -0.025(5) 0.002(4) 0.023(4)
C12 0.058(4) 0.090(4) 0.099(4) -0.021(4) -0.005(3) 0.029(3)
C13 0.055(3) 0.052(3) 0.049(2) -0.001(2) 0.001(2) 0.022(2)
C14 0.044(2) 0.037(2) 0.054(2) 0.0024(18) 0.0017(19) 0.0194(19)
C15 0.054(3) 0.047(3) 0.063(3) -0.005(2) -0.012(2) 0.029(2)
C16 0.085(4) 0.042(2) 0.056(2) -0.002(2) 0.005(3) 0.037(3)
C17 0.092(5) 0.062(4) 0.157(7) -0.025(4) 0.063(5) 0.003(3)
C18 0.042(2) 0.044(2) 0.053(2) -0.007(2) -0.0036(19) 0.025(2)
C19 0.0301(19) 0.033(2) 0.056(2) 0.0025(17) 0.0022(16) 0.0155(16)
C20 0.0291(19) 0.037(2) 0.056(2) 0.0041(18) 0.0013(17) 0.0192(18)
C21 0.0247(17) 0.029(3) 0.040(3) -0.001(2) -0.0007(11) 0.0146(13)
C22 0.040(2) 0.051(3) 0.041(3) -0.005(3) -0.0025(14) 0.0255(17)
C23 0.033(2) 0.054(3) 0.055(2) 0.013(2) 0.0072(18) 0.023(2)
C24 0.038(2) 0.054(3) 0.059(2) 0.013(2) 0.0013(19) 0.030(2)
N1 0.045(2) 0.041(2) 0.0463(18) -0.0050(15) -0.0030(16) 0.0217(17)
N2 0.062(3) 0.067(3) 0.087(3) -0.024(2) -0.018(2) 0.043(2)
N3 0.079(3) 0.061(3) 0.086(3) -0.026(2) -0.033(2) 0.042(3)
N4 0.058(2) 0.0393(19) 0.054(2) -0.0073(16) -0.0049(17) 0.0263(18)
N5 0.0280(15) 0.042(3) 0.047(2) -0.009(2) -0.0047(10) 0.0209(13)
N6 0.0259(15) 0.040(3) 0.063(3) 0.006(2) 0.0029(12) 0.0201(13)
O1 0.065(2) 0.080(3) 0.082(2) 0.0009(19) -0.0091(19) 0.048(2)
O2 0.072(2) 0.062(2) 0.112(3) 0.001(2) -0.022(2) 0.042(2)
O3 0.0420(15) 0.0330(15) 0.0576(17) -0.0069(12) 0.0000(13) 0.0168(13)
O4 0.104(3) 0.050(2) 0.0570(19) -0.0003(16) 0.006(2) 0.034(2)
O5 0.0514(19) 0.0477(18) 0.0593(17) 0.0039(15) -0.0018(14) 0.0303(16)
O1S 0.138(5) 0.157(6) 0.154(5) 0.042(4) -0.031(4) 0.076(5)
O2S 0.124(4) 0.093(4) 0.168(5) 0.001(3) -0.041(4) 0.054(3)

loop_
_atom_type_symbol
_atom_type_description
_atom_type_scat_dispersion_real
_atom_type_scat_dispersion_imag
_atom_type_scat_source
C C 0.0033 0.0016 'International Tables Vol C Tables 4.2.6.8 and 6.1.1.4'
H H 0.0000 0.0000 'International Tables Vol C Tables 4.2.6.8 and 6.1.1.4'
N N 0.0061 0.0033 'International Tables Vol C Tables 4.2.6.8 and 6.1.1.4'
O O 0.0106 0.0060 'International Tables Vol C Tables 4.2.6.8 and 6.1.1.4'
Fe Fe 0.3463 0.8444 'International Tables Vol C Tables 4.2.6.8 and 6.1.1.4'

loop_
_geom_angle_atom_site_label_1
_geom_angle_atom_site_label_2
_geom_angle_atom_site_label_3
_geom_angle
_geom_angle_site_symmetry_1
_geom_angle_site_symmetry_3
O3 Fe1 O3 177.92(15) 8 .
O3 Fe1 O5 90.07(12) 8 .
O3 Fe1 O5 89.88(12) . .
O3 Fe1 O5 89.88(12) 8 8
O3 Fe1 O5 90.08(12) . 8
O5 Fe1 O5 177.39(18) . 8
O3 Fe1 N6 88.96(8) 8 1_455
O3 Fe1 N6 88.96(8) . 1_455
O5 Fe1 N6 88.70(9) . 1_455
O5 Fe1 N6 88.70(9) 8 1_455
O3 Fe1 N5 91.04(8) 8 .
O3 Fe1 N5 91.04(8) . .
O5 Fe1 N5 91.30(9) . .
O5 Fe1 N5 91.30(9) 8 .
N6 Fe1 N5 180.0 1_455 .
O3 Fe1 O4 140.67(9) 8 .
O3 Fe1 O4 38.93(9) . .
O5 Fe1 O4 51.43(10) . .
O5 Fe1 O4 128.17(10) 8 .
N6 Fe1 O4 83.13(7) 1_455 .
N5 Fe1 O4 96.87(7) . .
O1 C1 N1 119.8(4) . .
O1 C1 C2 123.5(4) . .
N1 C1 C2 116.7(4) . .
C6 C2 C3 121.1(5) . .
C6 C2 C1 119.4(5) . .
C3 C2 C1 119.5(4) . .
C4 C3 C2 121.3(4) . .
C4 C3 C9 119.3(6) . .
C2 C3 C9 119.3(6) . .
C12 C4 C3 120.2(5) . .
C12 C4 C5 120.1(5) . .
C3 C4 C5 119.7(4) . .
O2 C5 N1 118.8(4) . .
O2 C5 C4 123.7(5) . .
N1 C5 C4 117.5(4) . .
C2 C6 C7 119.1(6) . .
C2 C6 H6 120.4 . .
C7 C6 H6 120.4 . .
C8 C7 C6 119.7(6) . .
C8 C7 H7 120.1 . .
C6 C7 H7 120.1 . .
C9 C8 C7 121.9(7) . .
C9 C8 H8 119.0 . .
C7 C8 H8 119.0 . .
C8 C9 C3 118.8(7) . .
C8 C9 C10 123.1(7) . .
C3 C9 C10 118.1(7) . .
C11 C10 C9 121.0(6) . .
C11 C10 H10 119.5 . .
C9 C10 H10 119.5 . .
C10 C11 C12 120.7(7) . .
C10 C11 H11 119.6 . .
C12 C11 H11 119.6 . .
C4 C12 C11 120.6(7) . .
C4 C12 H12 119.7 . .
C11 C12 H12 119.7 . .
N1 C13 C14 109.9(3) . .
N1 C13 H13A 109.7 . .
C14 C13 H13A 109.7 . .
N1 C13 H13B 109.7 . .
C14 C13 H13B 109.7 . .
H13A C13 H13B 108.2 . .
N2 C14 C15 107.1(4) . .
N2 C14 C13 121.7(4) . .
C15 C14 C13 131.0(4) . .
N4 C15 C14 105.8(4) . .
N4 C15 H15 127.1 . .
C14 C15 H15 127.1 . .
N4 C16 C17 110.1(4) . .
N4 C16 C18 112.3(4) . .
C17 C16 C18 110.5(4) . .
N4 C16 H16 107.9 . .
C17 C16 H16 107.9 . .
C18 C16 H16 107.9 . .
C16 C17 H17A 109.5 . .
C16 C17 H17B 109.5 . .
H17A C17 H17B 109.5 . .
C16 C17 H17C 109.5 . .
H17A C17 H17C 109.5 . .
H17B C17 H17C 109.5 . .
O4 C18 O3 126.8(4) . .
O4 C18 C16 120.3(4) . .
O3 C18 C16 112.9(4) . .
N5 C19 C20 123.0(4) . .
N5 C19 H19 118.5 . .
C20 C19 H19 118.5 . .
C19 C20 C21 120.3(4) . .
C19 C20 H20 119.8 . .
C21 C20 H20 119.8 . .
C20 C21 C20 116.4(5) . 8
C20 C21 C22 121.8(2) . .
C20 C21 C22 121.8(2) 8 .
C23 C22 C23 117.9(5) 8 .
C23 C22 C21 121.0(3) 8 .
C23 C22 C21 121.0(3) . .
C24 C23 C22 118.5(4) . .
C24 C23 H23 120.7 . .
C22 C23 H23 120.7 . .
N6 C24 C23 124.2(4) . .
N6 C24 H24 117.9 . .
C23 C24 H24 117.9 . .
C1 N1 C5 125.3(4) . .
C1 N1 C13 117.8(4) . .
C5 N1 C13 116.8(4) . .
N3 N2 C14 110.0(4) . .
N2 N3 N4 107.2(4) . .
N3 N4 C15 109.9(4) . .
N3 N4 C16 118.9(4) . .
C15 N4 C16 131.1(4) . .
C19 N5 C19 117.0(5) 8 .
C19 N5 Fe1 121.5(2) 8 .
C19 N5 Fe1 121.5(2) . .
C24 N6 C24 116.6(5) . 8
C24 N6 Fe1 121.7(2) . 1_655
C24 N6 Fe1 121.7(2) 8 1_655
C18 O3 Fe1 130.2(3) . .
C18 O4 Fe1 63.5(2) . .
Fe1 O5 H5A 95(4) . .
Fe1 O5 H5B 121(4) . .
H5A O5 H5B 112(6) . .
H1SA O1S H1SB 97.3 . .
H2SA O2S H2SB 118.6 . .

loop_
_geom_bond_atom_site_label_1
_geom_bond_atom_site_label_2
_geom_bond_distance
_geom_bond_site_symmetry_2
Fe1 O3 2.103(2) 8
Fe1 O3 2.103(2) .
Fe1 O5 2.145(3) .
Fe1 O5 2.146(3) 8
Fe1 N6 2.177(4) 1_455
Fe1 N5 2.194(4) .
Fe1 O4 3.428(3) .
C1 O1 1.223(6) .
C1 N1 1.382(5) .
C1 C2 1.477(6) .
C2 C6 1.374(7) .
C2 C3 1.406(7) .
C3 C4 1.403(7) .
C3 C9 1.418(7) .
C4 C12 1.374(7) .
C4 C5 1.455(7) .
C5 O2 1.223(5) .
C5 N1 1.391(6) .
C6 C7 1.416(9) .
C6 H6 0.9300 .
C7 C8 1.382(10) .
C7 H7 0.9300 .
C8 C9 1.375(10) .
C8 H8 0.9300 .
C9 C10 1.421(10) .
C10 C11 1.351(11) .
C10 H10 0.9300 .
C11 C12 1.386(10) .
C11 H11 0.9300 .
C12 H12 0.9300 .
C13 N1 1.478(5) .
C13 C14 1.495(6) .
C13 H13A 0.9700 .
C13 H13B 0.9700 .
C14 N2 1.336(6) .
C14 C15 1.364(6) .
C15 N4 1.336(5) .
C15 H15 0.9300 .
C16 N4 1.465(5) .
C16 C17 1.517(8) .
C16 C18 1.523(6) .
C16 H16 0.9800 .
C17 H17A 0.9600 .
C17 H17B 0.9600 .
C17 H17C 0.9600 .
C18 O4 1.216(5) .
C18 O3 1.274(5) .
C19 N5 1.342(4) .
C19 C20 1.377(5) .
C19 H19 0.9300 .
C20 C21 1.387(4) .
C20 H20 0.9300 .
C21 C20 1.387(4) 8
C21 C22 1.499(7) .
C22 C23 1.385(5) 8
C22 C23 1.385(5) .
C23 C24 1.383(5) .
C23 H23 0.9300 .
C24 N6 1.325(5) .
C24 H24 0.9300 .
N2 N3 1.301(5) .
N3 N4 1.333(6) .
N5 C19 1.342(4) 8
N6 C24 1.325(5) 8
N6 Fe1 2.177(4) 1_655
O5 H5A 0.75(3) .
O5 H5B 0.75(3) .
O1S H1SA 0.8447 .
O1S H1SB 0.8475 .
O2S H2SA 0.8441 .
O2S H2SB 0.8443 .

loop_
_geom_hbond_atom_site_label_D
_geom_hbond_atom_site_label_H
_geom_hbond_atom_site_label_A
_geom_hbond_distance_DH
_geom_hbond_distance_HA
_geom_hbond_distance_DA
_geom_hbond_angle_DHA
_geom_hbond_site_symmetry_A
O5 H5A O4 0.75(3) 1.94(3) 2.681(5) 173(6) .
O5 H5B O1 0.75(3) 2.12(4) 2.853(5) 166(6) 1_545
O1S H1SA O2 0.84 2.09 2.929(6) 171.0 .
O1S H1SB O2S 0.85 2.02 2.852(8) 167.2 .
O2S H2SB O3S 0.84 2.30 3.121(7) 165.9 .
O2S H2SA O3 0.84 2.20 3.027(6) 167.4 6_665
O2S H2SA O5 0.84 2.65 3.108(6) 115.5 12_665

loop_
_geom_torsion_atom_site_label_1
_geom_torsion_atom_site_label_2
_geom_torsion_atom_site_label_3
_geom_torsion_atom_site_label_4
_geom_torsion
_geom_torsion_site_symmetry_1
_geom_torsion_site_symmetry_4
O1 C1 C2 C6 1.8(6) . .
N1 C1 C2 C6 -179.1(4) . .
O1 C1 C2 C3 -177.0(4) . .
N1 C1 C2 C3 2.1(5) . .
C6 C2 C3 C4 179.1(4) . .
C1 C2 C3 C4 -2.1(6) . .
C6 C2 C3 C9 0.2(6) . .
C1 C2 C3 C9 179.0(4) . .
C2 C3 C4 C12 178.7(4) . .
C9 C3 C4 C12 -2.4(7) . .
C2 C3 C4 C5 0.5(7) . .
C9 C3 C4 C5 179.4(4) . .
C12 C4 C5 O2 2.3(8) . .
C3 C4 C5 O2 -179.5(5) . .
C12 C4 C5 N1 -177.1(5) . .
C3 C4 C5 N1 1.1(6) . .
C3 C2 C6 C7 -1.1(7) . .
C1 C2 C6 C7 -179.9(4) . .
C2 C6 C7 C8 1.5(8) . .
C6 C7 C8 C9 -0.8(10) . .
C7 C8 C9 C3 -0.1(9) . .
C7 C8 C9 C10 -179.9(6) . .
C4 C3 C9 C8 -178.5(5) . .
C2 C3 C9 C8 0.4(7) . .
C4 C3 C9 C10 1.3(7) . .
C2 C3 C9 C10 -179.8(5) . .
C8 C9 C10 C11 -179.8(7) . .
C3 C9 C10 C11 0.5(10) . .
C9 C10 C11 C12 -1.2(12) . .
C3 C4 C12 C11 1.7(9) . .
C5 C4 C12 C11 179.9(6) . .
C10 C11 C12 C4 0.1(11) . .
N1 C13 C14 N2 -107.4(5) . .
N1 C13 C14 C15 66.6(6) . .
N2 C14 C15 N4 1.2(5) . .
C13 C14 C15 N4 -173.4(4) . .
N4 C16 C18 O4 -19.8(6) . .
C17 C16 C18 O4 103.5(6) . .
N4 C16 C18 O3 160.1(4) . .
C17 C16 C18 O3 -76.5(5) . .
N5 C19 C20 C21 -0.7(6) . .
C19 C20 C21 C20 0.3(3) . 8
C19 C20 C21 C22 -179.7(3) . .
C20 C21 C22 C23 158.3(3) . 8
C20 C21 C22 C23 -21.7(3) 8 8
C20 C21 C22 C23 -21.7(3) . .
C20 C21 C22 C23 158.3(3) 8 .
C23 C22 C23 C24 0.4(3) 8 .
C21 C22 C23 C24 -179.6(3) . .
C22 C23 C24 N6 -1.0(7) . .
O1 C1 N1 C5 178.6(4) . .
C2 C1 N1 C5 -0.5(6) . .
O1 C1 N1 C13 2.7(6) . .
C2 C1 N1 C13 -176.4(3) . .
O2 C5 N1 C1 179.5(4) . .
C4 C5 N1 C1 -1.1(6) . .
O2 C5 N1 C13 -4.6(6) . .
C4 C5 N1 C13 174.8(4) . .
C14 C13 N1 C1 92.5(5) . .
C14 C13 N1 C5 -83.7(5) . .
C15 C14 N2 N3 -2.1(6) . .
C13 C14 N2 N3 173.1(4) . .
C14 N2 N3 N4 2.2(6) . .
N2 N3 N4 C15 -1.4(6) . .
N2 N3 N4 C16 -178.2(4) . .
C14 C15 N4 N3 0.1(5) . .
C14 C15 N4 C16 176.3(4) . .
C17 C16 N4 N3 138.3(5) . .
C18 C16 N4 N3 -98.1(5) . .
C17 C16 N4 C15 -37.6(7) . .
C18 C16 N4 C15 86.0(6) . .
C20 C19 N5 C19 0.3(3) . 8
C20 C19 N5 Fe1 -179.7(3) . .
O3 Fe1 N5 C19 153.8(2) 8 8
O3 Fe1 N5 C19 -26.2(2) . 8
O5 Fe1 N5 C19 -116.1(2) . 8
O5 Fe1 N5 C19 63.9(2) 8 8
O4 Fe1 N5 C19 -64.8(2) . 8
O3 Fe1 N5 C19 -26.2(2) 8 .
O3 Fe1 N5 C19 153.8(2) . .
O5 Fe1 N5 C19 63.9(2) . .
O5 Fe1 N5 C19 -116.1(2) 8 .
O4 Fe1 N5 C19 115.2(2) . .
C23 C24 N6 C24 0.5(3) . 8
C23 C24 N6 Fe1 -179.5(3) . 1_655
O4 C18 O3 Fe1 12.0(7) . .
C16 C18 O3 Fe1 -168.0(3) . .
O5 Fe1 O3 C18 -13.8(3) . .
O5 Fe1 O3 C18 163.6(3) 8 .
N6 Fe1 O3 C18 74.9(3) 1_455 .
N5 Fe1 O3 C18 -105.1(3) . .
O4 Fe1 O3 C18 -5.4(3) . .
O3 C18 O4 Fe1 -6.3(3) . .
C16 C18 O4 Fe1 173.7(5) . .
O3 Fe1 O4 C18 -171.9(3) 8 .
O3 Fe1 O4 C18 4.8(3) . .
O5 Fe1 O4 C18 174.1(3) . .
O5 Fe1 O4 C18 -9.2(3) 8 .
N6 Fe1 O4 C18 -92.1(3) 1_455 .
N5 Fe1 O4 C18 88.0(3) . .
